data_4322419
loop_
_publ_author_name
'Hugues Duval'
'V\'eronique Bulach'
'Jean Fischer'
'Raymond Weiss'

_publ_contact_author_address
;
Laboratoire de Cristallochimie et de Chimie Structurale
Universite Louis Pasteur
UMR 7513
4, rue Blaise Pascal
67070 Strasbourg cedex
France
;
_publ_contact_author_email fischer@chimie.u-strasbg.fr
_publ_contact_author_fax '+33 (0)3 88 41 53 63'
_publ_contact_author_name
;
Fischer Jean
;
_publ_contact_author_phone '+33 (0)3 88 41 60 58'
_publ_section_title
;
 Four-Coordinate, Low-Spin (S= 0) and Six-Coordinate, High-Spin (S= 1)
 Nickel(II) Complexes of Tetraphenylporphyrins with \b-Pyrrole
 Electron-Withdrawing Substituents: Porphyrin-Core Expansion and
 Conformation
;
_journal_name_full 'Inorganic Chemistry'
_journal_page_first 5495
_journal_page_last 5501
_journal_paper_doi 10.1021/ic990231a
_journal_volume 38
_journal_year 1999
_chemical_formula_moiety 'C63 H40 Br4 Cl5 N10 Ni'
_chemical_formula_sum 'C63 H40 Br4 Cl5 N10 Ni'
_chemical_formula_weight 1492.70
_chemical_name_systematic ' ?'
_space_group_IT_number 2
_symmetry_cell_setting triclinic
_symmetry_space_group_name_Hall '-P 1'
_symmetry_space_group_name_H-M 'P -1'
_cell_angle_alpha 87.049(5)
_cell_angle_beta 73.181(6)
_cell_angle_gamma 70.613(5)
_cell_formula_units_Z 2
_cell_length_a 11.9472(9)
_cell_length_b 14.3651(7)
_cell_length_c 19.556(1)
_cell_measurement_reflns_used 25
_cell_measurement_temperature 173
_cell_measurement_theta_max 22.4
_cell_measurement_theta_min 18.9
_cell_volume 3026.8(3)
_computing_cell_refinement CAD4_(Enraf-Nonius,_1994)
_computing_data_collection CAD4_(Enraf-Nonius,_1994)
_computing_data_reduction process_OpenMoleN_(_1997)
_computing_publication_material CIFGEN_IN_OpenMoleN_(_1997)
_computing_structure_refinement LSFM_OpenMoleN_(_1997)
_computing_structure_solution Direct_methods_(SIR,_Burla_et_al.,_1989)
_diffrn_ambient_temperature 173
_diffrn_measurement_device_type Enraf_Nonius_CAD4
_diffrn_measurement_method \q/2\q
_diffrn_radiation_monochromator graphite
_diffrn_radiation_type Mo-K\a
_diffrn_radiation_wavelength 0.71073
_diffrn_reflns_av_R_equivalents 0.041
_diffrn_reflns_av_sigmaI/netI 0.333
_diffrn_reflns_limit_h_max 0
_diffrn_reflns_limit_h_min -15
_diffrn_reflns_limit_k_max 17
_diffrn_reflns_limit_k_min -18
_diffrn_reflns_limit_l_max 23
_diffrn_reflns_limit_l_min -24
_diffrn_reflns_number 13839
_diffrn_reflns_theta_max 26.97
_diffrn_reflns_theta_min 2.5
_diffrn_source xray_tube
_diffrn_standards_decay_% 0
_diffrn_standards_interval_time 120
_diffrn_standards_number 3
_exptl_absorpt_coefficient_mu 3.208
_exptl_absorpt_correction_T_max 1.0000
_exptl_absorpt_correction_T_min 0.8952
_exptl_absorpt_correction_type psi_scan_(North,_Phillips,_Mathews,_1968)
_exptl_crystal_colour DARK-BLUE
_exptl_crystal_density_diffrn 1.64
_exptl_crystal_density_method none
_exptl_crystal_description PRISM
_exptl_crystal_F_000 1482
_exptl_crystal_size_max 0.32
_exptl_crystal_size_mid 0.20
_exptl_crystal_size_min 0.16
_refine_diff_density_max 2.744
_refine_diff_density_min -1.016
_refine_ls_extinction_method none
_refine_ls_goodness_of_fit_all 4.387
_refine_ls_goodness_of_fit_ref 1.051
_refine_ls_hydrogen_treatment noref
_refine_ls_matrix_type full
_refine_ls_number_constraints 0
_refine_ls_number_parameters 748
_refine_ls_number_reflns 6846
_refine_ls_number_restraints 0
_refine_ls_R_factor_all 0.137
_refine_ls_R_factor_gt 0.036
_refine_ls_shift/esd_mean 0.000
_refine_ls_shift/su_max 0.013
_refine_ls_structure_factor_coef F
_refine_ls_weighting_details 'w = 4Fo^2^/(\s^2^(Fo^2^) + 0.0025 Fo^4^)'
_refine_ls_weighting_scheme calc
_refine_ls_wR_factor_all 0.160
_refine_ls_wR_factor_ref 0.041
_reflns_number_gt 6846
_reflns_number_total 13197
_reflns_threshold_expression >3.0\s(I)
_cod_data_source_file ic990231a_3.cif
_cod_data_source_block st913
_cod_depositor_comments
;
The following automatic conversions were performed:

'_refine_ls_weighting_scheme' value '4Fo^2^/(\s^2^(Fo^2^) + 0.0025
Fo^4^)' was changed to 'calc'. New tag '_refine_ls_weighting_details'
was created. The value of the new tag was set to 'w =
4Fo^2^/(\s^2^(Fo^2^) + 0.0025 Fo^4^)'.

Automatic conversion script
Id: cif_fix_values 3143 2015-03-26 13:38:13Z robertas 
;
_cod_original_cell_volume 3026.8(4)
_cod_database_code 4322419

loop_
_symmetry_equiv_pos_as_xyz
x,y,z
-x,-y,-z

loop_
_atom_site_label
_atom_site_fract_x
_atom_site_fract_y
_atom_site_fract_z
_atom_site_U_iso_or_equiv
_atom_site_adp_type
_atom_site_calc_flag
_atom_site_calc_attached_atom
_atom_site_type_symbol
NI 0.89309(5) 0.22286(4) 0.24840(3) 0.0164(2) Uani ? ? Ni
C1 0.9486(4) 0.0006(3) 0.2706(2) 0.020(2) Uani ? ? C
C2 0.9222(4) -0.0831(3) 0.2479(2) 0.017(2) Uani ? ? C
C3 0.8249(4) -0.0469(3) 0.2224(2) 0.019(2) Uani ? ? C
C4 0.7902(4) 0.0610(3) 0.2246(2) 0.017(2) Uani ? ? C
C5 0.6938(4) 0.1286(3) 0.2019(2) 0.019(2) Uani ? ? C
C6 0.6772(4) 0.2300(3) 0.1936(2) 0.017(2) Uani ? ? C
C7 0.5749(4) 0.3012(3) 0.1733(2) 0.021(2) Uani ? ? C
C8 0.5982(4) 0.3889(3) 0.1659(2) 0.024(2) Uani ? ? C
C9 0.7145(4) 0.3721(3) 0.1803(2) 0.018(2) Uani ? ? C
C10 0.7766(4) 0.4420(3) 0.1724(2) 0.021(2) Uani ? ? C
C11 0.8803(4) 0.4301(3) 0.1958(2) 0.017(2) Uani ? ? C
C12 0.9557(4) 0.4952(3) 0.1835(2) 0.021(2) Uani ? ? C
C13 1.0334(4) 0.4653(3) 0.2246(2) 0.022(2) Uani ? ? C
C14 1.0111(4) 0.3797(3) 0.2623(2) 0.017(2) Uani ? ? C
C15 1.0682(4) 0.3266(3) 0.3116(2) 0.018(2) Uani ? ? C
C16 1.0664(4) 0.2314(3) 0.3330(2) 0.019(2) Uani ? ? C
C17 1.1182(4) 0.1773(3) 0.3871(2) 0.021(2) Uani ? ? C
C18 1.1129(4) 0.0837(3) 0.3833(2) 0.024(2) Uani ? ? C
C19 1.0539(4) 0.0810(3) 0.3295(2) 0.020(2) Uani ? ? C
C20 1.0314(4) -0.0025(3) 0.3093(2) 0.018(2) Uani ? ? C
N21 0.8701(3) 0.0859(2) 0.2526(2) 0.017(2) Uani ? ? N
N22 0.7567(3) 0.2766(2) 0.1988(2) 0.020(2) Uani ? ? N
N23 0.9219(3) 0.3584(2) 0.2406(2) 0.021(2) Uani ? ? N
N24 1.0229(3) 0.1725(2) 0.3016(2) 0.017(2) Uani ? ? N
BR1 1.00593(4) -0.21863(3) 0.24757(3) 0.0301(2) Uani ? ? Br
BR2 0.76055(4) -0.12905(3) 0.18550(3) 0.0360(2) Uani ? ? Br
C21 0.4694(4) 0.2897(3) 0.1587(2) 0.025(2) Uani ? ? C
N5 0.3817(4) 0.2887(3) 0.1452(2) 0.035(2) Uani ? ? N
C22 0.5110(4) 0.4782(3) 0.1512(3) 0.035(2) Uani ? ? C
N6 0.4321(4) 0.5455(3) 0.1440(3) 0.057(3) Uani ? ? N
BR3 0.96485(4) 0.59106(3) 0.11595(3) 0.0351(2) Uani ? ? Br
BR4 1.15667(4) 0.51943(3) 0.22213(3) 0.0323(2) Uani ? ? Br
C23 1.1598(4) 0.2087(3) 0.4402(3) 0.036(2) Uani ? ? C
N7 1.1907(4) 0.2264(3) 0.4870(2) 0.061(2) Uani ? ? N
C24 1.1522(4) 0.0101(3) 0.4321(3) 0.039(2) Uani ? ? C
N8 1.1844(4) -0.0404(3) 0.4748(2) 0.058(2) Uani ? ? N
C25 0.6005(4) 0.0922(3) 0.1850(2) 0.023(2) Uani ? ? C
C26 0.5084(4) 0.0744(3) 0.2400(3) 0.032(2) Uani ? ? C
C27 0.4229(5) 0.0397(4) 0.2239(4) 0.051(3) Uani ? ? C
C28 0.4309(5) 0.0212(4) 0.1543(4) 0.056(3) Uani ? ? C
C29 0.5233(5) 0.0395(4) 0.0997(3) 0.050(3) Uani ? ? C
C30 0.6083(4) 0.0753(3) 0.1145(3) 0.031(2) Uani ? ? C
C31 0.7216(4) 0.5365(3) 0.1406(2) 0.025(2) Uani ? ? C
C32 0.7309(4) 0.5394(3) 0.0678(3) 0.033(2) Uani ? ? C
C33 0.6793(5) 0.6271(4) 0.0389(3) 0.047(3) Uani ? ? C
C34 0.6165(5) 0.7122(4) 0.0823(3) 0.041(3) Uani ? ? C
C35 0.6066(4) 0.7101(3) 0.1540(3) 0.032(3) Uani ? ? C
C36 0.6602(4) 0.6223(3) 0.1827(3) 0.028(2) Uani ? ? C
C37 1.1392(4) 0.3700(3) 0.3451(2) 0.023(2) Uani ? ? C
C38 1.0765(4) 0.4505(3) 0.3931(3) 0.030(2) Uani ? ? C
C39 1.1428(5) 0.4873(4) 0.4264(3) 0.042(3) Uani ? ? C
C40 1.2681(5) 0.4445(4) 0.4115(3) 0.058(3) Uani ? ? C
C41 1.3313(4) 0.3648(4) 0.3635(3) 0.041(2) Uani ? ? C
C42 1.2666(4) 0.3269(3) 0.3306(3) 0.027(2) Uani ? ? C
C43 1.1022(4) -0.0996(3) 0.3325(2) 0.024(2) Uani ? ? C
C44 1.2261(4) -0.1441(3) 0.2958(3) 0.030(2) Uani ? ? C
C45 1.2921(5) -0.2369(4) 0.3148(3) 0.041(3) Uani ? ? C
C46 1.2349(5) -0.2816(4) 0.3705(3) 0.048(3) Uani ? ? C
C47 1.1129(6) -0.2371(4) 0.4088(3) 0.050(3) Uani ? ? C
C48 1.0455(4) -0.1455(4) 0.3892(3) 0.034(3) Uani ? ? C
N9 0.7544(3) 0.2724(2) 0.3504(2) 0.021(2) Uani ? ? N
C49 0.7464(4) 0.2145(3) 0.4062(3) 0.026(2) Uani ? ? C
C50 0.6598(5) 0.2458(4) 0.4718(3) 0.031(3) Uani ? ? C
C51 0.5753(5) 0.3398(4) 0.4806(3) 0.031(3) Uani ? ? C
C52 0.5823(4) 0.3997(4) 0.4237(3) 0.030(2) Uani ? ? C
C53 0.6714(4) 0.3638(3) 0.3604(2) 0.023(2) Uani ? ? C
N10 1.0314(3) 0.1782(3) 0.1472(2) 0.022(2) Uani ? ? N
C54 1.0093(4) 0.1417(4) 0.0926(3) 0.033(2) Uani ? ? C
C55 1.0894(5) 0.1234(4) 0.0250(3) 0.040(3) Uani ? ? C
C56 1.1986(5) 0.1438(4) 0.0116(3) 0.034(3) Uani ? ? C
C57 1.2250(4) 0.1788(4) 0.0668(3) 0.029(2) Uani ? ? C
C58 1.1394(4) 0.1948(3) 0.1334(2) 0.027(2) Uani ? ? C
CL1 0.7585(2) 0.1107(1) -0.0921(1) 0.104(1) Uani ? ? Cl
C59 0.7064(6) 0.2365(5) -0.0979(4) 0.089(4) Uani ? ? C
C60 0.712(1) 0.2948(7) -0.0472(4) 0.189(6) Uani ? ? C
CL2 0.8054(2) 0.2683(1) 0.00340(9) 0.086(1) Uani ? ? Cl
CL3 0.5536(1) 0.7841(1) 0.35505(8) 0.0451(7) Uani ? ? Cl
C61 0.6923(6) 0.7606(4) 0.3792(4) 0.069(4) Uani ? ? C
C62 0.7853(5) 0.6709(4) 0.3534(4) 0.069(4) Uani ? ? C
CL4 0.7455(1) 0.5615(1) 0.37681(8) 0.0454(7) Uani ? ? Cl
CL5 0.6259(2) 1.0237(1) 0.40305(9) 0.073(1) Uani ? ? Cl
C63 0.5561(6) 1.0049(6) 0.4957(4) 0.096(5) Uani ? ? C
C64 0.8736(4) -0.0650(3) 0.2352(2) 0.0063 Uiso ? ? C
C65 0.5866(4) 0.3451(3) 0.1696(2) 0.0063 Uiso ? ? C
C66 0.9945(4) 0.4802(3) 0.2040(2) 0.0063 Uiso ? ? C
C67 1.1156(4) 0.1305(3) 0.3852(2) 0.0063 Uiso ? ? C
H1 0.5034 0.0857 0.2884 0.0418 Uiso calc C26 H
H2 0.3583 0.0286 0.2615 0.0705 Uiso calc C27 H
H3 0.3733 -0.0039 0.1436 0.0769 Uiso calc C28 H
H4 0.5286 0.0272 0.0514 0.0623 Uiso calc C29 H
H5 0.6712 0.0881 0.0767 0.0411 Uiso calc C30 H
H6 0.7729 0.4807 0.0380 0.0398 Uiso calc C32 H
H7 0.6868 0.6290 -0.0108 0.0563 Uiso calc C33 H
H8 0.5801 0.7725 0.0624 0.0533 Uiso calc C34 H
H9 0.5632 0.7687 0.1838 0.0469 Uiso calc C35 H
H10 0.6545 0.6214 0.2322 0.0353 Uiso calc C36 H
H11 0.9892 0.4803 0.4033 0.0370 Uiso calc C38 H
H12 1.1005 0.5425 0.4596 0.0535 Uiso calc C39 H
H13 1.3123 0.4701 0.4346 0.0636 Uiso calc C40 H
H14 1.4187 0.3359 0.3531 0.0489 Uiso calc C41 H
H15 1.3096 0.2712 0.2979 0.0350 Uiso calc C42 H
H16 1.2661 -0.1118 0.2578 0.0415 Uiso calc C44 H
H17 1.3764 -0.2686 0.2889 0.0580 Uiso calc C45 H
H18 1.2800 -0.3447 0.3831 0.0682 Uiso calc C46 H
H19 1.0748 -0.2684 0.4482 0.0659 Uiso calc C47 H
H20 0.9608 -0.1147 0.4149 0.0441 Uiso calc C48 H
H21 0.8030 0.1488 0.4004 0.0362 Uiso calc C49 H
H22 0.6585 0.2029 0.5104 0.0459 Uiso calc C50 H
H23 0.5138 0.3627 0.5250 0.0460 Uiso calc C51 H
H24 0.5258 0.4652 0.4282 0.0412 Uiso calc C52 H
H25 0.6747 0.4060 0.3214 0.0307 Uiso calc C53 H
H26 0.9341 0.1280 0.1013 0.0415 Uiso calc C54 H
H27 1.0703 0.0970 -0.0120 0.0540 Uiso calc C55 H
H28 1.2545 0.1337 -0.0353 0.0503 Uiso calc C56 H
H29 1.3006 0.1918 0.0594 0.0393 Uiso calc C57 H
H30 1.1581 0.2189 0.1716 0.0337 Uiso calc C58 H
H31 0.6219 0.2550 -0.0972 0.1059 Uiso calc C59 H
H32 0.7536 0.2510 -0.1427 0.1059 Uiso calc C59 H
H33 0.6311 0.3140 -0.0143 0.3005 Uiso calc C60 H
H34 0.7252 0.3506 -0.0719 0.3005 Uiso calc C60 H
H35 0.6714 0.7623 0.4299 0.0874 Uiso calc C61 H
H36 0.7249 0.8120 0.3617 0.0874 Uiso calc C61 H
H37 0.8527 0.6669 0.3712 0.0996 Uiso calc C62 H
H38 0.8107 0.6715 0.3027 0.0996 Uiso calc C62 H
H39 0.5461 1.0600 0.5245 0.1179 Uiso calc C63 H
H40 0.6088 0.9467 0.5100 0.1179 Uiso calc C63 H

loop_
_atom_site_aniso_label
_atom_site_aniso_U_11
_atom_site_aniso_U_22
_atom_site_aniso_U_33
_atom_site_aniso_U_12
_atom_site_aniso_U_13
_atom_site_aniso_U_23
_atom_site_aniso_type_symbol
NI 0.0183(2) 0.0145(2) 0.0167(2) -0.0077(2) -0.0062(2) 0.0017(2) Ni
C1 0.019(2) 0.020(2) 0.021(2) -0.009(1) -0.005(2) 0.001(2) C
C2 0.019(2) 0.010(2) 0.028(2) -0.004(1) -0.007(2) 0.001(2) C
C3 0.020(2) 0.015(2) 0.022(2) -0.011(1) -0.002(2) -0.002(2) C
C4 0.020(2) 0.016(2) 0.015(2) -0.008(1) -0.000(2) -0.002(2) C
C5 0.018(2) 0.022(2) 0.017(2) -0.008(1) -0.002(2) -0.002(2) C
C6 0.020(2) 0.020(2) 0.013(2) -0.010(1) -0.005(1) 0.001(2) C
C7 0.023(2) 0.023(2) 0.017(2) -0.009(2) -0.007(2) 0.002(2) C
C8 0.028(2) 0.021(2) 0.024(2) -0.010(2) -0.014(2) 0.009(2) C
C9 0.019(2) 0.017(2) 0.017(2) -0.005(1) -0.007(1) 0.002(2) C
C10 0.026(2) 0.020(2) 0.017(2) -0.010(1) -0.007(2) 0.004(2) C
C11 0.025(2) 0.012(2) 0.015(2) -0.006(1) -0.002(2) 0.001(2) C
C12 0.019(2) 0.020(2) 0.024(2) -0.009(1) -0.003(2) 0.006(2) C
C13 0.021(2) 0.018(2) 0.027(2) -0.008(1) -0.005(2) -0.000(2) C
C14 0.019(2) 0.014(2) 0.020(2) -0.005(1) -0.002(2) -0.003(2) C
C15 0.015(2) 0.020(2) 0.020(2) -0.007(1) -0.005(1) -0.003(2) C
C16 0.016(2) 0.019(2) 0.021(2) -0.005(1) -0.005(2) -0.003(2) C
C17 0.021(2) 0.027(2) 0.018(2) -0.008(2) -0.009(2) 0.004(2) C
C18 0.020(2) 0.028(2) 0.025(2) -0.011(1) -0.011(2) 0.007(2) C
C19 0.018(2) 0.021(2) 0.022(2) -0.006(1) -0.008(2) 0.002(2) C
C20 0.017(2) 0.015(2) 0.022(2) -0.005(1) 0.000(2) -0.002(2) C
N21 0.018(1) 0.014(1) 0.019(2) -0.007(1) -0.006(1) 0.000(1) N
N22 0.022(2) 0.018(2) 0.019(2) -0.008(1) -0.010(1) 0.003(1) N
N23 0.023(2) 0.018(2) 0.022(2) -0.010(1) -0.012(1) 0.004(1) N
N24 0.016(1) 0.017(2) 0.019(2) -0.006(1) -0.009(1) 0.002(1) N
BR1 0.0317(2) 0.0159(2) 0.0544(3) -0.0067(2) -0.0162(2) -0.0012(2) Br
BR2 0.0447(2) 0.0202(2) 0.0518(3) -0.0146(2) -0.0278(2) -0.0004(2) Br
C21 0.026(2) 0.023(2) 0.025(2) -0.008(2) -0.011(2) 0.004(2) C
N5 0.033(2) 0.025(2) 0.052(2) -0.008(1) -0.020(2) 0.001(2) N
C22 0.035(2) 0.028(2) 0.046(3) -0.022(2) -0.021(2) 0.015(2) C
N6 0.044(2) 0.040(2) 0.110(4) -0.023(2) -0.046(2) 0.035(2) N
BR3 0.0364(2) 0.0295(2) 0.0401(3) -0.0208(2) -0.0156(2) 0.0177(2) Br
BR4 0.0269(2) 0.0232(2) 0.0541(3) -0.0158(1) -0.0196(2) 0.0118(2) Br
C23 0.041(2) 0.031(2) 0.037(3) -0.019(2) -0.020(2) 0.011(2) C
N7 0.083(2) 0.060(2) 0.047(2) -0.047(2) -0.044(2) 0.020(2) N
C24 0.049(2) 0.029(2) 0.043(3) -0.018(2) -0.030(2) 0.004(2) C
N8 0.085(3) 0.036(2) 0.063(2) -0.024(2) -0.055(2) 0.022(2) N
C25 0.021(2) 0.017(2) 0.032(2) -0.006(1) -0.008(2) -0.003(2) C
C26 0.029(2) 0.026(2) 0.043(3) -0.015(2) -0.005(2) -0.002(2) C
C27 0.033(2) 0.043(3) 0.094(5) -0.025(2) -0.013(3) 0.001(3) C
C28 0.044(2) 0.032(3) 0.121(4) -0.017(2) -0.047(2) -0.001(3) C
C29 0.061(3) 0.029(3) 0.068(3) -0.006(2) -0.049(2) -0.006(2) C
C30 0.040(2) 0.019(2) 0.039(2) -0.005(2) -0.022(2) -0.003(2) C
C31 0.026(2) 0.020(2) 0.027(2) -0.013(1) -0.015(2) 0.011(2) C
C32 0.042(2) 0.030(2) 0.027(2) -0.019(2) -0.015(2) 0.007(2) C
C33 0.049(3) 0.047(3) 0.044(3) -0.022(2) -0.026(2) 0.027(2) C
C34 0.034(2) 0.033(2) 0.062(3) -0.015(2) -0.023(2) 0.028(2) C
C35 0.025(2) 0.022(2) 0.061(3) -0.008(2) -0.012(2) 0.013(2) C
C36 0.025(2) 0.027(2) 0.035(3) -0.014(2) -0.009(2) 0.006(2) C
C37 0.030(2) 0.017(2) 0.025(2) -0.012(1) -0.013(2) 0.008(2) C
C38 0.030(2) 0.029(2) 0.030(2) -0.015(2) -0.007(2) -0.003(2) C
C39 0.060(3) 0.032(2) 0.040(3) -0.021(2) -0.019(2) -0.006(2) C
C40 0.059(2) 0.059(3) 0.057(3) -0.039(2) -0.037(2) 0.006(2) C
C41 0.031(2) 0.046(3) 0.048(3) -0.020(2) -0.021(2) 0.007(2) C
C42 0.027(2) 0.027(2) 0.028(2) -0.009(2) -0.009(2) 0.004(2) C
C43 0.027(2) 0.017(2) 0.030(2) -0.009(1) -0.016(2) 0.003(2) C
C44 0.024(2) 0.023(2) 0.051(3) -0.007(2) -0.016(2) 0.004(2) C
C45 0.032(2) 0.029(3) 0.073(4) -0.004(2) -0.023(2) 0.005(3) C
C46 0.059(3) 0.026(3) 0.075(4) -0.007(2) -0.034(3) 0.019(3) C
C47 0.067(3) 0.037(3) 0.052(3) -0.021(2) -0.022(3) 0.024(3) C
C48 0.034(2) 0.028(2) 0.039(3) -0.011(2) -0.012(2) 0.010(2) C
N9 0.022(2) 0.019(2) 0.023(2) -0.011(1) -0.008(1) 0.004(1) N
C49 0.030(2) 0.019(2) 0.032(3) -0.007(2) -0.007(2) 0.006(2) C
C50 0.041(3) 0.033(3) 0.023(3) -0.009(2) -0.001(2) 0.009(2) C
C51 0.040(3) 0.029(2) 0.026(3) -0.008(2) 0.003(2) -0.005(2) C
C52 0.026(2) 0.029(2) 0.036(3) -0.007(2) -0.004(2) -0.004(2) C
C53 0.028(2) 0.017(2) 0.027(2) -0.009(2) -0.008(2) 0.003(2) C
N10 0.025(2) 0.020(2) 0.021(2) -0.010(1) -0.009(1) 0.004(1) N
C54 0.032(2) 0.040(2) 0.027(3) -0.020(2) -0.003(2) -0.005(2) C
C55 0.046(2) 0.066(3) 0.021(2) -0.031(2) -0.006(2) -0.008(2) C
C56 0.035(3) 0.056(3) 0.020(3) -0.016(2) 0.002(2) -0.005(2) C
C57 0.023(2) 0.041(3) 0.026(2) -0.014(2) -0.001(2) -0.002(2) C
C58 0.024(2) 0.032(2) 0.025(2) -0.011(2) -0.010(2) 0.000(2) C
CL1 0.175(1) 0.0640(9) 0.100(1) -0.0596(8) -0.0863(8) 0.0249(9) Cl
C59 0.093(4) 0.063(4) 0.120(5) -0.034(3) -0.074(3) 0.037(4) C
C60 0.435(7) 0.069(6) 0.225(4) 0.047(6) -0.295(3) -0.021(5) C
CL2 0.163(1) 0.063(1) 0.0614(9) -0.0368(9) -0.0580(8) 0.0072(8) Cl
CL3 0.0397(7) 0.0598(8) 0.0386(7) -0.0125(6) -0.0110(5) 0.0008(7) Cl
C61 0.067(3) 0.046(3) 0.109(5) -0.026(2) -0.048(3) 0.007(3) C
C62 0.050(3) 0.046(3) 0.145(6) -0.024(2) -0.032(3) -0.015(3) C
CL4 0.0401(6) 0.0379(6) 0.0616(9) -0.0167(5) -0.0063(6) -0.0036(6) Cl
CL5 0.096(1) 0.083(1) 0.050(1) -0.0510(7) -0.0050(8) -0.0019(8) Cl
C63 0.095(4) 0.114(5) 0.081(5) -0.056(3) -0.023(4) -0.022(4) C

loop_
_atom_type_symbol
_atom_type_description
_atom_type_scat_dispersion_real
_atom_type_scat_dispersion_imag
_atom_type_scat_source
C ? 0.002 0.002 International_Tables_Vol_IV_Table_2.3.1
H ? 0.000 0.000 International_Tables_Vol_IV_Table_2.3.1
Br ? -0.374 2.456 International_Tables_Vol_IV_Table_2.3.1
Cl ? 0.132 0.159 International_Tables_Vol_IV_Table_2.3.1
N ? 0.004 0.003 International_Tables_Vol_IV_Table_2.3.1
Ni ? 0.285 1.113 International_Tables_Vol_IV_Table_2.3.1

loop_
_geom_angle_atom_site_label_1
_geom_angle_atom_site_label_2
_geom_angle_atom_site_label_3
_geom_angle
_geom_angle_site_symmetry_1
_geom_angle_site_symmetry_2
_geom_angle_site_symmetry_3
_geom_angle_publ_flag
N21 NI N22 90.3(1) . . . ?
N21 NI N23 177.8(2) . . . ?
N21 NI N24 90.2(1) . . . ?
N21 NI N9 92.1(1) . . . ?
N21 NI N10 89.8(1) . . . ?
N22 NI N23 90.0(1) . . . ?
N22 NI N24 177.5(2) . . . ?
N22 NI N9 89.1(2) . . . ?
N22 NI N10 91.0(2) . . . ?
N23 NI N24 89.6(1) . . . ?
N23 NI N9 90.2(1) . . . ?
N23 NI N10 88.0(1) . . . ?
N24 NI N9 88.5(1) . . . ?
N24 NI N10 91.4(2) . . . ?
N9 NI N10 178.2(1) . . . ?
C2 C1 C20 127.0(4) . . . ?
C2 C1 N21 108.3(4) . . . ?
C20 C1 N21 124.5(4) . . . ?
C1 C2 C3 107.5(4) . . . ?
C1 C2 BR1 129.9(4) . . . ?
C3 C2 BR1 122.6(3) . . . ?
C2 C3 C4 108.0(4) . . . ?
C2 C3 BR2 122.0(3) . . . ?
C4 C3 BR2 129.8(4) . . . ?
C3 C4 C5 127.1(4) . . . ?
C3 C4 N21 107.8(4) . . . ?
C5 C4 N21 125.2(4) . . . ?
C4 C5 C6 124.8(4) . . . ?
C4 C5 C25 118.8(4) . . . ?
C6 C5 C25 116.4(4) . . . ?
C5 C6 C7 125.2(4) . . . ?
C5 C6 N22 126.4(4) . . . ?
C7 C6 N22 108.3(4) . . . ?
C6 C7 C8 106.8(4) . . . ?
C6 C7 C21 130.8(4) . . . ?
C8 C7 C21 122.3(4) . . . ?
C7 C8 C9 107.3(4) . . . ?
C7 C8 C22 122.0(4) . . . ?
C9 C8 C22 130.5(4) . . . ?
C8 C9 C10 125.0(4) . . . ?
C8 C9 N22 108.5(4) . . . ?
C10 C9 N22 126.4(4) . . . ?
C9 C10 C11 124.4(4) . . . ?
C9 C10 C31 116.5(4) . . . ?
C11 C10 C31 119.0(4) . . . ?
C10 C11 C12 127.1(4) . . . ?
C10 C11 N23 124.5(4) . . . ?
C12 C11 N23 108.2(4) . . . ?
C11 C12 C13 107.3(4) . . . ?
C11 C12 BR3 128.8(4) . . . ?
C13 C12 BR3 123.4(4) . . . ?
C12 C13 C14 107.8(4) . . . ?
C12 C13 BR4 123.3(4) . . . ?
C14 C13 BR4 128.5(4) . . . ?
C13 C14 C15 127.5(4) . . . ?
C13 C14 N23 108.2(4) . . . ?
C15 C14 N23 124.3(4) . . . ?
C14 C15 C16 124.7(4) . . . ?
C14 C15 C37 119.6(4) . . . ?
C16 C15 C37 115.7(4) . . . ?
C15 C16 C17 125.8(4) . . . ?
C15 C16 N24 125.1(4) . . . ?
C17 C16 N24 108.9(4) . . . ?
C16 C17 C18 106.6(4) . . . ?
C16 C17 C23 130.8(5) . . . ?
C18 C17 C23 122.4(4) . . . ?
C17 C18 C19 107.6(4) . . . ?
C17 C18 C24 121.9(4) . . . ?
C19 C18 C24 130.2(5) . . . ?
C18 C19 C20 125.1(4) . . . ?
C18 C19 N24 108.8(4) . . . ?
C20 C19 N24 126.1(4) . . . ?
C1 C20 C19 124.6(4) . . . ?
C1 C20 C43 119.5(4) . . . ?
C19 C20 C43 115.9(4) . . . ?
NI N21 C1 125.2(3) . . . ?
NI N21 C4 125.5(3) . . . ?
C1 N21 C4 108.2(4) . . . ?
NI N22 C6 124.9(3) . . . ?
NI N22 C9 124.7(3) . . . ?
C6 N22 C9 109.0(4) . . . ?
NI N23 C11 124.1(3) . . . ?
NI N23 C14 125.4(3) . . . ?
C11 N23 C14 108.3(4) . . . ?
NI N24 C16 124.9(3) . . . ?
NI N24 C19 124.9(3) . . . ?
C16 N24 C19 107.9(4) . . . ?
C7 C21 N5 174.1(5) . . . ?
C8 C22 N6 172.6(6) . . . ?
C17 C23 N7 173.1(6) . . . ?
C18 C24 N8 172.6(6) . . . ?
C5 C25 C26 119.7(5) . . . ?
C5 C25 C30 119.8(5) . . . ?
C26 C25 C30 120.4(5) . . . ?
C25 C26 C27 119.3(6) . . . ?
C26 C27 C28 120.7(6) . . . ?
C27 C28 C29 119.5(6) . . . ?
C28 C29 C30 120.8(6) . . . ?
C25 C30 C29 119.2(6) . . . ?
C10 C31 C32 120.7(5) . . . ?
C10 C31 C36 120.5(5) . . . ?
C32 C31 C36 118.9(5) . . . ?
C31 C32 C33 120.2(5) . . . ?
C32 C33 C34 120.0(6) . . . ?
C33 C34 C35 120.2(5) . . . ?
C34 C35 C36 119.7(5) . . . ?
C31 C36 C35 120.9(5) . . . ?
C15 C37 C38 119.8(5) . . . ?
C15 C37 C42 120.3(4) . . . ?
C38 C37 C42 119.9(5) . . . ?
C37 C38 C39 119.2(5) . . . ?
C38 C39 C40 120.2(5) . . . ?
C39 C40 C41 120.9(5) . . . ?
C40 C41 C42 119.5(5) . . . ?
C37 C42 C41 120.2(5) . . . ?
C20 C43 C44 119.1(4) . . . ?
C20 C43 C48 121.0(5) . . . ?
C44 C43 C48 119.9(5) . . . ?
C43 C44 C45 119.8(5) . . . ?
C44 C45 C46 119.7(6) . . . ?
C45 C46 C47 121.2(6) . . . ?
C46 C47 C48 119.5(6) . . . ?
C43 C48 C47 119.9(5) . . . ?
NI N9 C49 122.5(3) . . . ?
NI N9 C53 120.8(3) . . . ?
C49 N9 C53 116.7(4) . . . ?
N9 C49 C50 123.0(5) . . . ?
C49 C50 C51 119.3(5) . . . ?
C50 C51 C52 118.3(5) . . . ?
C51 C52 C53 119.2(5) . . . ?
N9 C53 C52 123.6(5) . . . ?
NI N10 C54 121.7(3) . . . ?
NI N10 C58 121.2(3) . . . ?
C54 N10 C58 116.7(4) . . . ?
N10 C54 C55 123.4(5) . . . ?
C54 C55 C56 118.9(5) . . . ?
C55 C56 C57 119.0(5) . . . ?
C56 C57 C58 118.4(5) . . . ?
N10 C58 C57 123.6(5) . . . ?
CL1 C59 C60 119.1(7) . . . ?
C59 C60 CL2 128.9(8) . . . ?
CL3 C61 C62 116.3(5) . . . ?
C61 C62 CL4 116.6(6) . . . ?

loop_
_geom_bond_atom_site_label_1
_geom_bond_atom_site_label_2
_geom_bond_distance
_geom_bond_site_symmetry_1
_geom_bond_site_symmetry_2
_geom_bond_publ_flag
NI N21 2.069(4) . . ?
NI N22 2.049(4) . . ?
NI N23 2.077(4) . . ?
NI N24 2.031(4) . . ?
NI N9 2.164(4) . . ?
NI N10 2.143(4) . . ?
C1 C2 1.459(6) . . ?
C1 C20 1.398(6) . . ?
C1 N21 1.373(6) . . ?
C2 C3 1.333(6) . . ?
C2 BR1 1.869(4) . . ?
C3 C4 1.465(6) . . ?
C3 BR2 1.876(4) . . ?
C4 C5 1.406(6) . . ?
C4 N21 1.374(6) . . ?
C5 C6 1.412(6) . . ?
C5 C25 1.496(6) . . ?
C6 C7 1.451(6) . . ?
C6 N22 1.358(5) . . ?
C7 C8 1.369(6) . . ?
C7 C21 1.433(7) . . ?
C8 C9 1.436(6) . . ?
C8 C22 1.436(7) . . ?
C9 C10 1.413(6) . . ?
C9 N22 1.364(6) . . ?
C10 C11 1.396(6) . . ?
C10 C31 1.490(6) . . ?
C11 C12 1.468(6) . . ?
C11 N23 1.377(6) . . ?
C12 C13 1.350(6) . . ?
C12 BR3 1.866(5) . . ?
C13 C14 1.461(6) . . ?
C13 BR4 1.869(5) . . ?
C14 C15 1.392(6) . . ?
C14 N23 1.379(6) . . ?
C15 C16 1.414(6) . . ?
C15 C37 1.501(6) . . ?
C16 C17 1.443(6) . . ?
C16 N24 1.376(6) . . ?
C17 C18 1.374(7) . . ?
C17 C23 1.423(7) . . ?
C18 C19 1.435(6) . . ?
C18 C24 1.440(7) . . ?
C19 C20 1.412(6) . . ?
C19 N24 1.371(6) . . ?
C20 C43 1.497(6) . . ?
C21 N5 1.156(6) . . ?
C22 N6 1.140(7) . . ?
C23 N7 1.150(6) . . ?
C24 N8 1.145(7) . . ?
C25 C26 1.382(7) . . ?
C25 C30 1.385(7) . . ?
C26 C27 1.390(8) . . ?
C27 C28 1.37(1) . . ?
C28 C29 1.38(1) . . ?
C29 C30 1.382(8) . . ?
C31 C32 1.396(7) . . ?
C31 C36 1.375(7) . . ?
C32 C33 1.377(7) . . ?
C33 C34 1.381(9) . . ?
C34 C35 1.373(8) . . ?
C35 C36 1.383(7) . . ?
C37 C38 1.381(7) . . ?
C37 C42 1.388(7) . . ?
C38 C39 1.395(7) . . ?
C39 C40 1.363(9) . . ?
C40 C41 1.374(9) . . ?
C41 C42 1.382(7) . . ?
C43 C44 1.385(7) . . ?
C43 C48 1.382(7) . . ?
C44 C45 1.399(7) . . ?
C45 C46 1.362(9) . . ?
C46 C47 1.376(9) . . ?
C47 C48 1.396(8) . . ?
N9 C49 1.338(6) . . ?
N9 C53 1.340(6) . . ?
C49 C50 1.378(7) . . ?
C50 C51 1.375(7) . . ?
C51 C52 1.372(7) . . ?
C52 C53 1.368(7) . . ?
N10 C54 1.342(6) . . ?
N10 C58 1.338(6) . . ?
C54 C55 1.366(7) . . ?
C55 C56 1.379(8) . . ?
C56 C57 1.371(7) . . ?
C57 C58 1.379(7) . . ?
CL1 C59 1.714(8) . . ?
C59 C60 1.36(1) . . ?
C60 CL2 1.64(1) . . ?
CL3 C61 1.774(7) . . ?
C61 C62 1.39(1) . . ?
C62 CL4 1.789(7) . . ?
CL5 C63 1.809(9) . . ?

loop_
_geom_contact_atom_site_label_1
_geom_contact_atom_site_label_2
_geom_contact_distance
_geom_contact_site_symmetry_1
_geom_contact_site_symmetry_2
_geom_contact_publ_flag
? ? ? ? ? ?
